data_1540767
loop_
_publ_author_name
'Zhou, O.'
'Cox, D.E.'

_publ_section_title
;
 Structures of C60 intercalation compounds
;
_journal_name_full 'Journal of Physics and Chemistry of Solids'
_journal_page_first 1373
_journal_page_last 1390
_journal_volume 53
_journal_year 1992
_chemical_formula_sum 'C60 K4'
_chemical_name_systematic 'K4 C60'
_space_group_IT_number 139
_symmetry_space_group_name_Hall '-I 4 2'
_symmetry_space_group_name_H-M 'I 4/m m m'
_cell_angle_alpha 90
_cell_angle_beta 90
_cell_angle_gamma 90
_cell_formula_units_Z 2
_cell_length_a 11.84
_cell_length_b 11.84
_cell_length_c 10.75
_cell_volume 1506.995
_citation_journal_id_ASTM JPCSAW
_cod_data_source_file Zhou_JPCSAW_1992_1781.cif
_cod_data_source_block C60K4
_cod_database_code 1540767

loop_
_symmetry_equiv_pos_as_xyz
x,y,z
-y,x,z
-x,-y,z
y,-x,z
x,-y,-z
y,x,-z
-x,y,-z
-y,-x,-z
-x,-y,-z
y,-x,-z
x,y,-z
-y,x,-z
-x,y,z
-y,-x,z
x,-y,z
y,x,z
x+1/2,y+1/2,z+1/2
-y+1/2,x+1/2,z+1/2
-x+1/2,-y+1/2,z+1/2
y+1/2,-x+1/2,z+1/2
x+1/2,-y+1/2,-z+1/2
y+1/2,x+1/2,-z+1/2
-x+1/2,y+1/2,-z+1/2
-y+1/2,-x+1/2,-z+1/2
-x+1/2,-y+1/2,-z+1/2
y+1/2,-x+1/2,-z+1/2
x+1/2,y+1/2,-z+1/2
-y+1/2,x+1/2,-z+1/2
-x+1/2,y+1/2,z+1/2
-y+1/2,-x+1/2,z+1/2
x+1/2,-y+1/2,z+1/2
y+1/2,x+1/2,z+1/2

loop_
_atom_site_label
_atom_site_type_symbol
_atom_site_fract_x
_atom_site_fract_y
_atom_site_fract_z
_atom_site_occupancy
_atom_site_U_iso_or_equiv
C9 C 0.1949 0.0615 0.2423 0.5 0.0
C3 C 0.2944 0 0.0649 0.5 0.0
C5 C 0.1205 0.2564 0.1096 0.5 0.0
C4 C 0.0995 0.1205 0.2824 0.5 0.0
C8 C 0.22 0.1949 0.0677 0.5 0.0
K1 K 0.2103 0.5 0 1 0.0
C6 C 0.2564 0.0995 0.1327 0.5 0.0
C2 C 0.0589 0.2944 0 0.5 0.0
C1 C 0 0.0589 0.3243 0.5 0.0
C7 C 0.0615 0.22 0.2147 0.5 0.0
